data_7215736
loop_
_publ_author_name
'Wang, Lei'
'Hu, Yanjing'
'Wang, Wenqiang'
'Liu, Faqian'
'Huang, Keke'

_publ_section_title
;
 Energetic multi-component molecular solids of tetrafluoroterephthalic
 acid with some aza compounds by strong hydrogen bonds and weak
 intermolecular interactions of C--H&#x22EF;F and C--H&#x22EF;O
;
_journal_issue 20
_journal_name_full CrystEngComm
_journal_page_first 4142
_journal_paper_doi 10.1039/c4ce00133h
_journal_volume 16
_journal_year 2014
_chemical_formula_moiety 'C48 H30 F12 N6 O12'
_chemical_formula_sum 'C48 H30 F12 N6 O12'
_chemical_formula_weight 1110.78
_chemical_name_systematic
; 
 ? 
;
_space_group_IT_number 15
_symmetry_cell_setting monoclinic
_symmetry_space_group_name_Hall '-C 2yc'
_symmetry_space_group_name_H-M 'C 1 2/c 1'
_atom_sites_solution_hydrogens geom
_atom_sites_solution_primary direct
_atom_sites_solution_secondary difmap
_audit_creation_method SHELXL-97
_cell_angle_alpha 90.00
_cell_angle_beta 129.1980(10)
_cell_angle_gamma 90.00
_cell_formula_units_Z 4
_cell_length_a 28.889(2)
_cell_length_b 9.7001(8)
_cell_length_c 19.7288(16)
_cell_measurement_temperature 293(2)
_cell_volume 4284.4(6)
_computing_structure_refinement 'SHELXL-97 (Sheldrick, 1997)'
_computing_structure_solution 'SHELXS-97 (Sheldrick, 1990)'
_diffrn_ambient_temperature 293(2)
_diffrn_measured_fraction_theta_full 0.975
_diffrn_measured_fraction_theta_max 0.975
_diffrn_radiation_monochromator graphite
_diffrn_radiation_source 'fine-focus sealed tube'
_diffrn_radiation_type MoK\a
_diffrn_radiation_wavelength 0.71073
_diffrn_reflns_av_R_equivalents 0.0471
_diffrn_reflns_av_sigmaI/netI 0.0551
_diffrn_reflns_limit_h_max 36
_diffrn_reflns_limit_h_min -37
_diffrn_reflns_limit_k_max 11
_diffrn_reflns_limit_k_min -12
_diffrn_reflns_limit_l_max 25
_diffrn_reflns_limit_l_min -25
_diffrn_reflns_number 13375
_diffrn_reflns_theta_full 28.33
_diffrn_reflns_theta_max 28.33
_diffrn_reflns_theta_min 1.82
_exptl_absorpt_coefficient_mu 0.158
_exptl_absorpt_correction_T_max 0.0001
_exptl_absorpt_correction_T_min 0.0001
_exptl_absorpt_correction_type empirical
_exptl_absorpt_process_details SADABS
_exptl_crystal_colour colourless
_exptl_crystal_density_diffrn 1.722
_exptl_crystal_density_method 'not measured'
_exptl_crystal_description block
_exptl_crystal_F_000 2256
_exptl_crystal_size_max 0.24
_exptl_crystal_size_mid 0.18
_exptl_crystal_size_min 0.16
_refine_diff_density_max 0.678
_refine_diff_density_min -0.299
_refine_diff_density_rms 0.087
_refine_ls_extinction_method none
_refine_ls_goodness_of_fit_ref 0.909
_refine_ls_hydrogen_treatment mixed
_refine_ls_matrix_type full
_refine_ls_number_parameters 353
_refine_ls_number_reflns 5219
_refine_ls_number_restraints 0
_refine_ls_restrained_S_all 0.909
_refine_ls_R_factor_all 0.1089
_refine_ls_R_factor_gt 0.0626
_refine_ls_shift/su_max 0.000
_refine_ls_shift/su_mean 0.000
_refine_ls_structure_factor_coef Fsqd
_refine_ls_weighting_details 'calc w=1/[\s^2^(Fo^2^)+(0.1112P)^2^+0.0000P] where P=(Fo^2^+2Fc^2^)/3'
_refine_ls_weighting_scheme calc
_refine_ls_wR_factor_gt 0.1658
_refine_ls_wR_factor_ref 0.1912
_reflns_number_gt 2698
_reflns_number_total 5219
_reflns_threshold_expression >2sigma(I)
_cod_data_source_file c4ce00133h2.cif
_cod_data_source_block compound5
_cod_original_sg_symbol_H-M C2/c
_cod_database_code 7215736

loop_
_symmetry_equiv_pos_as_xyz
'x, y, z'
'-x, y, -z+1/2'
'x+1/2, y+1/2, z'
'-x+1/2, y+1/2, -z+1/2'
'-x, -y, -z'
'x, -y, z-1/2'
'-x+1/2, -y+1/2, -z'
'x+1/2, -y+1/2, z-1/2'

loop_
_atom_site_label
_atom_site_type_symbol
_atom_site_fract_x
_atom_site_fract_y
_atom_site_fract_z
_atom_site_U_iso_or_equiv
_atom_site_adp_type
_atom_site_occupancy
_atom_site_symmetry_multiplicity
_atom_site_calc_flag
_atom_site_refinement_flags
F1 F 0.16058(6) 0.06763(14) 0.43750(10) 0.0436(4) Uani 1 1 d .
F2 F 0.13515(6) 0.32804(14) 0.40867(11) 0.0479(4) Uani 1 1 d .
O1 O 0.17081(8) 0.57834(17) 0.39730(12) 0.0431(5) Uani 1 1 d .
O4 O 0.26088(8) 0.62835(16) 0.52047(12) 0.0437(5) Uani 1 1 d .
C21 C 0.19280(10) 0.2937(2) 0.45366(16) 0.0295(5) Uani 1 1 d .
C2 C 0.21997(10) 0.5461(2) 0.46440(15) 0.0287(5) Uani 1 1 d .
C3 C 0.20619(10) 0.1543(2) 0.46917(15) 0.0292(5) Uani 1 1 d .
C14 C 0.23602(10) 0.3933(2) 0.48399(15) 0.0265(5) Uani 1 1 d .
F5 F 0.03521(6) 0.69394(15) 0.10141(11) 0.0517(5) Uani 1 1 d .
F3 F -0.17078(6) 0.58908(14) -0.07042(11) 0.0536(5) Uani 1 1 d .
F4 F -0.19527(6) 0.84817(15) -0.09380(11) 0.0524(5) Uani 1 1 d .
F6 F 0.01058(6) 0.95194(14) 0.07610(10) 0.0495(5) Uani 1 1 d .
O3 O -0.15959(8) 1.10006(17) -0.09669(12) 0.0459(5) Uani 1 1 d .
O6 O -0.09307(8) 0.39328(18) -0.01921(13) 0.0504(6) Uani 1 1 d .
O2 O 0.00001(8) 0.43891(18) 0.09437(13) 0.0556(6) Uani 1 1 d .
C25 C -0.12428(11) 0.6750(2) -0.03304(16) 0.0316(6) Uani 1 1 d .
O5 O -0.06738(8) 1.14715(17) 0.02273(13) 0.0520(6) Uani 1 1 d .
H5 H -0.0787 1.2273 0.0088 0.080 Uiso 1 1 calc .
C6 C -0.02277(10) 0.7270(2) 0.05179(16) 0.0309(6) Uani 1 1 d .
C17 C -0.05077(11) 0.4733(2) 0.03254(16) 0.0299(6) Uani 1 1 d .
C20 C -0.13752(10) 0.8146(2) -0.04624(16) 0.0315(6) Uani 1 1 d .
C1 C -0.09351(10) 0.9146(2) -0.01157(15) 0.0283(5) Uani 1 1 d .
C10 C -0.11033(11) 1.0655(2) -0.03259(16) 0.0325(6) Uani 1 1 d .
C11 C -0.03572(10) 0.8662(2) 0.03833(15) 0.0300(6) Uani 1 1 d .
C12 C -0.06618(11) 0.6265(2) 0.01668(15) 0.0282(5) Uani 1 1 d .
N1 N 0.04811(9) 0.5608(2) 0.29255(13) 0.0351(5) Uani 1 1 d .
H1 H 0.0843 0.5313 0.3245 0.080 Uiso 1 1 calc .
C13 C 0.03102(10) 0.6987(2) 0.27751(16) 0.0293(5) Uani 1 1 d .
C4 C 0.06409(11) 0.8195(2) 0.30704(17) 0.0366(6) Uani 1 1 d .
H4 H 0.1056 0.8194 0.3440 0.080 Uiso 1 1 calc .
C15 C 0.0000 0.4826(3) 0.2500 0.0356(8) Uani 1 2 d S
C16 C 0.03134(12) 0.9394(2) 0.27800(18) 0.0439(7) Uani 1 1 d .
H16 H 0.0514 1.0234 0.2961 0.080 Uiso 1 1 calc .
C7 C 0.0000 0.3288(4) 0.2500 0.0514(11) Uani 1 2 d S
H7A H -0.0404 0.2958 0.2141 0.077 Uiso 0.50 1 calc P
H7B H 0.0213 0.2958 0.3087 0.077 Uiso 0.50 1 calc P
H7C H 0.0191 0.2958 0.2272 0.077 Uiso 0.50 1 calc P
N2 N 0.12131(9) 0.4404(2) 0.20163(13) 0.0348(5) Uani 1 1 d .
H2 H 0.0853 0.4711 0.1672 0.080 Uiso 1 1 calc .
N3 N 0.21739(9) 0.4359(2) 0.28959(13) 0.0343(5) Uani 1 1 d .
H3 H 0.2539 0.4633 0.3216 0.080 Uiso 1 1 calc .
C18 C 0.19937(11) 0.2994(2) 0.27916(16) 0.0321(6) Uani 1 1 d .
C19 C 0.13722(11) 0.3032(2) 0.22236(16) 0.0325(6) Uani 1 1 d .
C8 C 0.13491(12) 0.0612(3) 0.23236(18) 0.0401(6) Uani 1 1 d .
H8 H 0.1141 -0.0212 0.2175 0.080 Uiso 1 1 calc .
C9 C 0.19765(12) 0.0591(3) 0.29026(17) 0.0396(6) Uani 1 1 d .
H9 H 0.2172 -0.0251 0.3126 0.080 Uiso 1 1 calc .
C22 C 0.10344(12) 0.1830(3) 0.19698(17) 0.0381(6) Uani 1 1 d .
H22 H 0.0619 0.1848 0.1583 0.080 Uiso 1 1 calc .
C23 C 0.23110(11) 0.1774(2) 0.31503(17) 0.0372(6) Uani 1 1 d .
H23 H 0.2726 0.1757 0.3537 0.080 Uiso 1 1 calc .
C24 C 0.17013(11) 0.5171(3) 0.24305(16) 0.0367(6) Uani 1 1 d .
C5 C 0.17097(12) 0.6699(3) 0.23961(18) 0.0472(7) Uani 1 1 d .
H5A H 0.2116 0.7015 0.2750 0.080 Uiso 1 1 calc .
H5B H 0.1520 0.7080 0.2614 0.080 Uiso 1 1 calc .
H5C H 0.1499 0.6990 0.1802 0.080 Uiso 1 1 calc .

loop_
_atom_site_aniso_label
_atom_site_aniso_U_11
_atom_site_aniso_U_22
_atom_site_aniso_U_33
_atom_site_aniso_U_23
_atom_site_aniso_U_13
_atom_site_aniso_U_12
F1 0.0250(8) 0.0233(7) 0.0655(10) -0.0006(7) 0.0206(8) -0.0052(6)
F2 0.0204(8) 0.0284(8) 0.0742(11) 0.0098(8) 0.0201(8) 0.0048(6)
O1 0.0292(10) 0.0256(9) 0.0482(11) 0.0085(8) 0.0120(9) 0.0037(8)
O4 0.0339(11) 0.0182(9) 0.0491(11) -0.0007(8) 0.0121(9) 0.0002(8)
C21 0.0202(12) 0.0229(12) 0.0351(13) 0.0035(10) 0.0126(11) 0.0039(10)
C2 0.0252(13) 0.0213(12) 0.0354(13) 0.0043(10) 0.0172(11) 0.0022(10)
C3 0.0214(12) 0.0214(11) 0.0357(13) -0.0004(10) 0.0136(11) -0.0038(10)
C14 0.0239(13) 0.0178(11) 0.0308(12) 0.0020(9) 0.0140(11) 0.0013(10)
F5 0.0228(8) 0.0275(8) 0.0782(12) 0.0079(8) 0.0192(8) 0.0047(7)
F3 0.0255(8) 0.0221(7) 0.0811(12) -0.0024(8) 0.0185(9) -0.0053(7)
F4 0.0225(8) 0.0266(8) 0.0775(12) 0.0072(8) 0.0170(8) 0.0050(7)
F6 0.0265(8) 0.0224(8) 0.0712(11) 0.0013(7) 0.0174(8) -0.0053(7)
O3 0.0299(11) 0.0217(9) 0.0535(12) 0.0073(8) 0.0109(10) 0.0052(8)
O6 0.0347(11) 0.0163(9) 0.0649(13) -0.0003(8) 0.0148(10) -0.0007(8)
O2 0.0276(11) 0.0233(9) 0.0686(14) 0.0070(9) 0.0080(10) 0.0042(8)
C25 0.0221(12) 0.0196(12) 0.0394(14) -0.0040(10) 0.0129(11) -0.0073(10)
O5 0.0370(11) 0.0144(8) 0.0677(13) -0.0014(9) 0.0156(10) 0.0007(8)
C6 0.0203(12) 0.0248(12) 0.0358(14) 0.0052(10) 0.0121(11) 0.0065(10)
C17 0.0275(14) 0.0158(11) 0.0388(14) 0.0028(10) 0.0173(12) 0.0028(10)
C20 0.0183(13) 0.0257(12) 0.0383(14) 0.0012(11) 0.0121(11) 0.0027(10)
C1 0.0283(14) 0.0159(11) 0.0344(13) 0.0004(9) 0.0167(11) 0.0010(10)
C10 0.0264(13) 0.0201(12) 0.0410(14) 0.0008(11) 0.0166(12) 0.0008(11)
C11 0.0211(13) 0.0200(11) 0.0363(13) -0.0020(10) 0.0121(11) -0.0062(10)
C12 0.0287(13) 0.0173(11) 0.0340(13) 0.0002(9) 0.0177(11) 0.0021(10)
N1 0.0264(11) 0.0261(11) 0.0397(12) 0.0007(9) 0.0146(10) 0.0031(9)
C13 0.0242(12) 0.0232(11) 0.0329(13) 0.0017(10) 0.0144(11) 0.0025(10)
C4 0.0222(13) 0.0304(14) 0.0432(15) -0.0024(11) 0.0141(12) -0.0037(11)
C15 0.031(2) 0.0263(18) 0.038(2) 0.000 0.0164(17) 0.000
C16 0.0357(15) 0.0259(13) 0.0530(17) 0.0003(13) 0.0200(14) -0.0006(12)
C7 0.041(2) 0.0243(19) 0.058(3) 0.000 0.016(2) 0.000
N2 0.0267(12) 0.0277(11) 0.0347(11) 0.0007(9) 0.0121(10) -0.0004(9)
N3 0.0266(11) 0.0256(11) 0.0395(12) -0.0005(9) 0.0156(10) -0.0024(9)
C18 0.0314(14) 0.0267(12) 0.0333(13) -0.0030(10) 0.0181(12) -0.0031(11)
C19 0.0267(13) 0.0287(13) 0.0344(14) -0.0005(11) 0.0157(12) -0.0002(11)
C8 0.0375(15) 0.0258(13) 0.0475(16) -0.0050(12) 0.0223(13) -0.0074(12)
C9 0.0353(15) 0.0276(13) 0.0443(15) 0.0008(12) 0.0197(13) 0.0025(12)
C22 0.0302(14) 0.0315(14) 0.0421(15) -0.0045(12) 0.0179(13) -0.0044(12)
C23 0.0299(14) 0.0307(14) 0.0404(14) -0.0008(12) 0.0172(12) 0.0022(12)
C24 0.0325(15) 0.0335(14) 0.0358(14) 0.0003(11) 0.0177(12) -0.0027(12)
C5 0.0386(16) 0.0292(15) 0.0545(18) 0.0057(13) 0.0203(15) -0.0013(13)

loop_
_atom_type_symbol
_atom_type_description
_atom_type_scat_dispersion_real
_atom_type_scat_dispersion_imag
_atom_type_scat_source
C C 0.0033 0.0016 'International Tables Vol C Tables 4.2.6.8 and 6.1.1.4'
H H 0.0000 0.0000 'International Tables Vol C Tables 4.2.6.8 and 6.1.1.4'
N N 0.0061 0.0033 'International Tables Vol C Tables 4.2.6.8 and 6.1.1.4'
O O 0.0106 0.0060 'International Tables Vol C Tables 4.2.6.8 and 6.1.1.4'
F F 0.0171 0.0103 'International Tables Vol C Tables 4.2.6.8 and 6.1.1.4'

loop_
_geom_angle_atom_site_label_1
_geom_angle_atom_site_label_2
_geom_angle_atom_site_label_3
_geom_angle
_geom_angle_site_symmetry_1
_geom_angle_site_symmetry_3
F2 C21 C14 121.1(2) . .
F2 C21 C3 116.4(2) . .
C14 C21 C3 122.5(2) . .
O1 C2 O4 126.1(2) . .
O1 C2 C14 118.8(2) . .
O4 C2 C14 115.1(2) . .
F1 C3 C14 121.3(2) . 7_556
F1 C3 C21 117.0(2) . .
C14 C3 C21 121.7(2) 7_556 .
C3 C14 C21 115.8(2) 7_556 .
C3 C14 C2 122.6(2) 7_556 .
C21 C14 C2 121.5(2) . .
F3 C25 C12 121.6(2) . .
F3 C25 C20 116.3(2) . .
C12 C25 C20 122.1(2) . .
C10 O5 H5 109.5 . .
F5 C6 C12 121.2(2) . .
F5 C6 C11 115.8(2) . .
C12 C6 C11 123.0(2) . .
O2 C17 O6 125.7(2) . .
O2 C17 C12 118.8(2) . .
O6 C17 C12 115.4(2) . .
F4 C20 C25 116.3(2) . .
F4 C20 C1 121.6(2) . .
C25 C20 C1 122.1(2) . .
C11 C1 C20 115.7(2) . .
C11 C1 C10 124.0(2) . .
C20 C1 C10 120.3(2) . .
O3 C10 O5 125.8(2) . .
O3 C10 C1 121.0(2) . .
O5 C10 C1 113.1(2) . .
F6 C11 C1 121.4(2) . .
F6 C11 C6 116.7(2) . .
C1 C11 C6 121.9(2) . .
C6 C12 C25 115.2(2) . .
C6 C12 C17 122.0(2) . .
C25 C12 C17 122.8(2) . .
C15 N1 C13 109.1(2) . .
C15 N1 H1 125.4 . .
C13 N1 H1 125.4 . .
C4 C13 C13 122.29(14) . 2
C4 C13 N1 131.7(2) . .
C13 C13 N1 105.98(13) 2 .
C16 C4 C13 115.5(2) . .
C16 C4 H4 122.3 . .
C13 C4 H4 122.3 . .
N1 C15 N1 109.7(3) . 2
N1 C15 C7 125.13(15) . .
N1 C15 C7 125.13(15) 2 .
C4 C16 C16 122.23(15) . 2
C4 C16 H16 118.9 . .
C16 C16 H16 118.9 2 .
C15 C7 H7A 109.5 . .
C15 C7 H7B 109.5 . .
H7A C7 H7B 109.5 . .
C15 C7 H7C 109.5 . .
H7A C7 H7C 109.5 . .
H7B C7 H7C 109.5 . .
C24 N2 C19 109.5(2) . .
C24 N2 H2 125.3 . .
C19 N2 H2 125.3 . .
C24 N3 C18 109.9(2) . .
C24 N3 H3 125.1 . .
C18 N3 H3 125.1 . .
C23 C18 N3 132.3(2) . .
C23 C18 C19 122.2(2) . .
N3 C18 C19 105.5(2) . .
N2 C19 C18 106.4(2) . .
N2 C19 C22 132.2(2) . .
C18 C19 C22 121.4(2) . .
C22 C8 C9 121.5(2) . .
C22 C8 H8 119.2 . .
C9 C8 H8 119.2 . .
C23 C9 C8 122.1(2) . .
C23 C9 H9 118.9 . .
C8 C9 H9 118.9 . .
C8 C22 C19 116.5(2) . .
C8 C22 H22 121.8 . .
C19 C22 H22 121.8 . .
C9 C23 C18 116.2(2) . .
C9 C23 H23 121.9 . .
C18 C23 H23 121.9 . .
N3 C24 N2 108.9(2) . .
N3 C24 C5 126.0(2) . .
N2 C24 C5 125.1(2) . .
C24 C5 H5A 109.5 . .
C24 C5 H5B 109.5 . .
H5A C5 H5B 109.5 . .
C24 C5 H5C 109.5 . .
H5A C5 H5C 109.5 . .
H5B C5 H5C 109.5 . .

loop_
_geom_bond_atom_site_label_1
_geom_bond_atom_site_label_2
_geom_bond_distance
_geom_bond_site_symmetry_2
F1 C3 1.339(3) .
F2 C21 1.343(3) .
O1 C2 1.221(3) .
O4 C2 1.267(3) .
C21 C14 1.381(3) .
C21 C3 1.386(3) .
C2 C14 1.528(3) .
C3 C14 1.380(3) 7_556
C14 C3 1.380(3) 7_556
F5 C6 1.340(3) .
F3 C25 1.338(3) .
F4 C20 1.338(3) .
F6 C11 1.333(2) .
O3 C10 1.209(3) .
O6 C17 1.250(3) .
O2 C17 1.220(3) .
C25 C12 1.385(3) .
C25 C20 1.386(3) .
O5 C10 1.283(3) .
O5 H5 0.8200 .
C6 C12 1.380(3) .
C6 C11 1.381(3) .
C17 C12 1.526(3) .
C20 C1 1.387(3) .
C1 C11 1.378(3) .
C1 C10 1.516(3) .
N1 C15 1.318(3) .
N1 C13 1.391(3) .
N1 H1 0.8600 .
C13 C4 1.386(3) .
C13 C13 1.390(5) 2
C4 C16 1.375(3) .
C4 H4 0.9300 .
C15 N1 1.318(3) 2
C15 C7 1.492(5) .
C16 C16 1.404(5) 2
C16 H16 0.9300 .
C7 H7A 0.9600 .
C7 H7B 0.9600 .
C7 H7C 0.9600 .
N2 C24 1.325(3) .
N2 C19 1.383(3) .
N2 H2 0.8600 .
N3 C24 1.321(3) .
N3 C18 1.389(3) .
N3 H3 0.8600 .
C18 C23 1.386(3) .
C18 C19 1.392(4) .
C19 C22 1.394(3) .
C8 C22 1.381(4) .
C8 C9 1.405(4) .
C8 H8 0.9300 .
C9 C23 1.376(3) .
C9 H9 0.9300 .
C22 H22 0.9300 .
C23 H23 0.9300 .
C24 C5 1.485(4) .
C5 H5A 0.9600 .
C5 H5B 0.9600 .
C5 H5C 0.9600 .
